data_4303355
loop_
_publ_author_name
'Tsai, Ming-Che'
'Tsai, Fu-Te'
'Lu, Tsai-Te'
'Tsai, Ming-Li'
'Wei, Yin-Ching'
'Hsu, I-Jui'
'Lee, Jyh-Fu'
'Liaw, Wen-Feng'

_publ_section_title
;
 Relative Binding Affinity of Thiolate, Imidazolate, Phenoxide, and
 Nitrite Toward the {Fe(NO)2} Motif of Dinitrosyl Iron Complexes (DNICs):
 The Characteristic Pre-Edge Energy of {Fe(NO)2}9DNICs
;
_journal_coden_ASTM INOCAJ
_journal_issue 19
_journal_name_full 'Inorganic Chemistry'
_journal_page_first 9579
_journal_page_last 9591
_journal_paper_doi 10.1021/ic901675p
_journal_volume 48
_journal_year 2009
_chemical_formula_sum 'C46 H38 Fe N3 O3 P2 S2'
_chemical_formula_weight 862.70
_space_group_IT_number 14
_symmetry_cell_setting monoclinic
_symmetry_space_group_name_Hall '-P 2ybc'
_symmetry_space_group_name_H-M 'P 1 21/c 1'
_atom_sites_solution_hydrogens geom
_atom_sites_solution_primary direct
_atom_sites_solution_secondary difmap
_audit_creation_method SHELXL-97
_cell_angle_alpha 90.00
_cell_angle_beta 94.065(2)
_cell_angle_gamma 90.00
_cell_formula_units_Z 4
_cell_length_a 9.8930(5)
_cell_length_b 20.0730(11)
_cell_length_c 22.5209(12)
_cell_measurement_reflns_used 9976
_cell_measurement_temperature 100(2)
_cell_measurement_theta_max 25
_cell_measurement_theta_min 2.5
_cell_volume 4461.0(4)
_computing_cell_refinement 'Bruker APEXII'
_computing_data_collection 'Bruker APEXII'
_computing_data_reduction 'Bruker Saint'
_computing_molecular_graphics 'Bruker Shelxtl'
_computing_publication_material 'Bruker Shelxtl'
_computing_structure_refinement 'Shelxtl-97 (Sheldrick, 2000)'
_computing_structure_solution 'Shelxtl-97 (Sheldrick, 1990)'
_diffrn_ambient_temperature 100(2)
_diffrn_measured_fraction_theta_full 0.984
_diffrn_measured_fraction_theta_max 0.984
_diffrn_measurement_device_type 'CCD area detector'
_diffrn_measurement_method 'phi and omega scans'
_diffrn_radiation_monochromator graphite
_diffrn_radiation_source 'fine-focus sealed tube'
_diffrn_radiation_type MoK\a
_diffrn_radiation_wavelength 0.71073
_diffrn_reflns_av_R_equivalents 0.0421
_diffrn_reflns_av_sigmaI/netI 0.0337
_diffrn_reflns_limit_h_max 13
_diffrn_reflns_limit_h_min -11
_diffrn_reflns_limit_k_max 26
_diffrn_reflns_limit_k_min -26
_diffrn_reflns_limit_l_max 30
_diffrn_reflns_limit_l_min -30
_diffrn_reflns_number 86958
_diffrn_reflns_theta_full 28.35
_diffrn_reflns_theta_max 28.35
_diffrn_reflns_theta_min 1.36
_exptl_absorpt_coefficient_mu 0.545
_exptl_absorpt_correction_T_max 0.94748
_exptl_absorpt_correction_T_min 0.76601
_exptl_absorpt_correction_type empirical
_exptl_crystal_colour Black
_exptl_crystal_density_diffrn 1.285
_exptl_crystal_density_meas ?
_exptl_crystal_density_method .
_exptl_crystal_description Tabullar
_exptl_crystal_F_000 1788
_exptl_crystal_size_max 0.25
_exptl_crystal_size_mid 0.20
_exptl_crystal_size_min 0.10
_refine_diff_density_max 0.909
_refine_diff_density_min -1.190
_refine_diff_density_rms 0.085
_refine_ls_extinction_method none
_refine_ls_goodness_of_fit_ref 1.054
_refine_ls_hydrogen_treatment constr
_refine_ls_matrix_type full
_refine_ls_number_parameters 636
_refine_ls_number_reflns 10954
_refine_ls_number_restraints 70
_refine_ls_restrained_S_all 1.069
_refine_ls_R_factor_all 0.0856
_refine_ls_R_factor_gt 0.0659
_refine_ls_shift/su_max 0.068
_refine_ls_shift/su_mean 0.002
_refine_ls_structure_factor_coef Fsqd
_refine_ls_weighting_details 'calc w=1/[\s^2^(Fo^2^)+(0.1102P)^2^+4.4713P] where P=(Fo^2^+2Fc^2^)/3'
_refine_ls_weighting_scheme calc
_refine_ls_wR_factor_gt 0.1898
_refine_ls_wR_factor_ref 0.2019
_reflns_number_gt 8255
_reflns_number_total 10954
_reflns_threshold_expression >2sigma(I)
_cod_data_source_file ic901675p_si_005.cif
_cod_data_source_block 08my10lt2s
_cod_depositor_comments
;
The following automatic conversions were performed:
'_symmetry_cell_setting' value 'Monoclinic' changed to 'monoclinic'
according to '/home/saulius/struct/CIF-dictionaries/cif_core.dic'
dictionary named 'cif_core.dic' version 2.4.1 from 2010-06-29.

Automatic conversion script
Id: cif_fix_enum 1527 2010-12-29 10:47:43Z saulius 
;
_cod_database_code 4303355

loop_
_symmetry_equiv_pos_as_xyz
'x, y, z'
'-x, y+1/2, -z+1/2'
'-x, -y, -z'
'x, -y-1/2, z-1/2'

loop_
_atom_site_label
_atom_site_type_symbol
_atom_site_fract_x
_atom_site_fract_y
_atom_site_fract_z
_atom_site_U_iso_or_equiv
_atom_site_adp_type
_atom_site_occupancy
_atom_site_symmetry_multiplicity
_atom_site_calc_flag
_atom_site_refinement_flags
_atom_site_disorder_assembly
_atom_site_disorder_group
P1 P 0.92204(7) -0.01114(3) 0.27789(3) 0.02438(16) Uani 1 1 d . . .
P2 P 1.12427(7) 0.09336(3) 0.30987(3) 0.02361(16) Uani 1 1 d . . .
N1 N 1.0654(2) 0.02277(11) 0.29041(11) 0.0295(5) Uani 1 1 d . A .
C1 C 0.8805(11) -0.0521(5) 0.3425(5) 0.0242(15) Uani 0.67(2) 1 d P A 1
C2 C 0.9649(10) -0.0485(5) 0.3955(3) 0.0392(18) Uani 0.67(2) 1 d P A 1
H2A H 1.0473 -0.0241 0.3953 0.047 Uiso 0.67(2) 1 calc PR A 1
C3 C 0.9330(12) -0.0787(6) 0.4477(4) 0.062(3) Uani 0.67(2) 1 d P A 1
H3A H 0.9932 -0.0757 0.4824 0.074 Uiso 0.67(2) 1 calc PR A 1
C4 C 0.8127(13) -0.1134(5) 0.4492(4) 0.053(2) Uani 0.67(2) 1 d P A 1
H4A H 0.7881 -0.1329 0.4853 0.063 Uiso 0.67(2) 1 calc PR A 1
C5 C 0.7276(12) -0.1196(7) 0.3975(8) 0.038(2) Uani 0.67(2) 1 d P A 1
H5A H 0.6499 -0.1472 0.3986 0.046 Uiso 0.67(2) 1 calc PR A 1
C6 C 0.752(3) -0.0852(9) 0.3404(9) 0.030(3) Uani 0.67(2) 1 d P A 1
H6A H 0.6890 -0.0853 0.3064 0.036 Uiso 0.67(2) 1 calc PR A 1
C1' C 0.844(2) -0.0477(13) 0.3468(11) 0.0242(15) Uani 0.33(2) 1 d P A 2
C2' C 0.903(3) -0.0281(10) 0.4002(7) 0.052(5) Uani 0.33(2) 1 d P A 2
H2'A H 0.9736 0.0039 0.4029 0.063 Uiso 0.33(2) 1 calc PR A 2
C3' C 0.855(3) -0.0567(11) 0.4504(6) 0.071(8) Uani 0.33(2) 1 d P A 2
H3'A H 0.8970 -0.0463 0.4885 0.085 Uiso 0.33(2) 1 calc PR A 2
C4' C 0.748(2) -0.1003(6) 0.4452(6) 0.034(3) Uani 0.33(2) 1 d P A 2
H4'A H 0.7173 -0.1203 0.4800 0.040 Uiso 0.33(2) 1 calc PR A 2
C5' C 0.6861(19) -0.1151(13) 0.3920(12) 0.024(3) Uani 0.33(2) 1 d P A 2
H5'A H 0.6010 -0.1371 0.3868 0.029 Uiso 0.33(2) 1 calc PR A 2
C6' C 0.753(5) -0.0966(16) 0.3499(15) 0.022(4) Uani 0.33(2) 1 d P A 2
H6'A H 0.7369 -0.1215 0.3143 0.026 Uiso 0.33(2) 1 calc PR A 2
C7 C 0.9401(3) -0.07157(13) 0.22048(12) 0.0245(5) Uani 1 1 d . A .
C8 C 0.8263(3) -0.09984(14) 0.18974(12) 0.0274(6) Uani 1 1 d . . .
H8A H 0.7379 -0.0884 0.2002 0.033 Uiso 1 1 calc R A .
C9 C 0.8430(3) -0.14464(15) 0.14392(13) 0.0303(6) Uani 1 1 d . A .
C10 C 0.9727(3) -0.16080(16) 0.12787(14) 0.0359(7) Uani 1 1 d . . .
C11 C 1.0854(3) -0.13219(16) 0.15805(17) 0.0406(7) Uani 1 1 d . A .
C12 C 1.0699(3) -0.08810(14) 0.20434(15) 0.0334(6) Uani 1 1 d . . .
C13 C 0.7879(3) 0.04390(14) 0.25106(12) 0.0270(5) Uani 1 1 d . A .
C14 C 0.7980(3) 0.07240(17) 0.19540(14) 0.0377(7) Uani 1 1 d . . .
C15 C 0.7033(4) 0.1196(2) 0.17473(17) 0.0547(10) Uani 1 1 d . A .
C16 C 0.5987(4) 0.1366(2) 0.2092(2) 0.0607(12) Uani 1 1 d . . .
C17 C 0.5881(3) 0.10821(19) 0.2636(2) 0.0551(11) Uani 1 1 d . A .
C18 C 0.6817(3) 0.06168(16) 0.28536(16) 0.0402(7) Uani 1 1 d . . .
C19 C 1.0074(15) 0.1470(6) 0.3385(4) 0.0194(16) Uani 0.623(10) 1 d P A 1
C20 C 0.9197(7) 0.1856(3) 0.3021(3) 0.0253(13) Uani 0.623(10) 1 d P A 1
H20A H 0.9353 0.1902 0.2611 0.030 Uiso 0.623(10) 1 calc PR A 1
C21 C 0.8096(6) 0.2175(3) 0.3244(4) 0.0312(14) Uani 0.623(10) 1 d P A 1
H21A H 0.7505 0.2440 0.2990 0.037 Uiso 0.623(10) 1 calc PR A 1
C22 C 0.7868(9) 0.2102(4) 0.3839(5) 0.0327(19) Uani 0.623(10) 1 d P A 1
H22A H 0.7119 0.2323 0.3992 0.039 Uiso 0.623(10) 1 calc PR A 1
C23 C 0.8696(8) 0.1721(3) 0.4208(3) 0.0391(15) Uani 0.623(10) 1 d P A 1
H23A H 0.8523 0.1677 0.4616 0.047 Uiso 0.623(10) 1 calc PR A 1
C24 C 0.9812(7) 0.1393(3) 0.3984(3) 0.0305(12) Uani 0.623(10) 1 d P A 1
H24A H 1.0384 0.1120 0.4238 0.037 Uiso 0.623(10) 1 calc PR A 1
C19' C 1.005(3) 0.1436(11) 0.3569(7) 0.021(3) Uani 0.377(10) 1 d P A 2
C20' C 0.8988(13) 0.1783(6) 0.3264(6) 0.034(3) Uani 0.377(10) 1 d P A 2
H20B H 0.8950 0.1813 0.2842 0.040 Uiso 0.377(10) 1 calc PR A 2
C21' C 0.7996(12) 0.2081(6) 0.3573(8) 0.031(3) Uani 0.377(10) 1 d P A 2
H21B H 0.7242 0.2290 0.3365 0.037 Uiso 0.377(10) 1 calc PR A 2
C22' C 0.8109(10) 0.2072(6) 0.4181(8) 0.037(3) Uani 0.377(10) 1 d P A 2
H22B H 0.7425 0.2274 0.4396 0.045 Uiso 0.377(10) 1 calc PR A 2
C23' C 0.9233(13) 0.1766(5) 0.4494(6) 0.040(3) Uani 0.377(10) 1 d P A 2
H23B H 0.9304 0.1767 0.4917 0.048 Uiso 0.377(10) 1 calc PR A 2
C24' C 1.0229(12) 0.1464(6) 0.4188(6) 0.0305(12) Uani 0.377(10) 1 d P A 2
H24B H 1.1014 0.1281 0.4395 0.037 Uiso 0.377(10) 1 calc PR A 2
C25 C 1.2702(3) 0.07992(14) 0.36063(11) 0.0239(5) Uani 1 1 d . A .
C26 C 1.3429(3) 0.13339(17) 0.38598(15) 0.0412(8) Uani 1 1 d . . .
C27 C 1.4603(4) 0.1213(2) 0.42207(19) 0.0587(11) Uani 1 1 d . A .
C28 C 1.5041(3) 0.0577(2) 0.43344(15) 0.0477(9) Uani 1 1 d . . .
C29 C 1.4331(3) 0.00507(19) 0.40943(14) 0.0432(8) Uani 1 1 d . A .
C30 C 1.3152(3) 0.01528(16) 0.37244(14) 0.0361(7) Uani 1 1 d . . .
C31 C 1.1812(3) 0.13781(14) 0.24704(13) 0.0301(6) Uani 1 1 d . A .
C32 C 1.2179(4) 0.20483(16) 0.25229(14) 0.0422(8) Uani 1 1 d . . .
C33 C 1.2666(4) 0.23798(17) 0.20378(15) 0.0467(9) Uani 1 1 d . A .
C34 C 1.2765(4) 0.20524(17) 0.15071(15) 0.0417(8) Uani 1 1 d . . .
C35 C 1.2406(4) 0.13933(18) 0.14529(15) 0.0427(8) Uani 1 1 d . A .
C36 C 1.1927(3) 0.10533(15) 0.19333(14) 0.0341(6) Uani 1 1 d . . .
Fe1 Fe 0.44573(5) 0.30465(3) 0.49329(2) 0.04333(16) Uani 1 1 d . . .
N2 N 0.2785(4) 0.2891(2) 0.49437(14) 0.0689(11) Uani 1 1 d . B .
N3 N 0.4888(4) 0.37750(18) 0.52645(14) 0.0583(9) Uani 1 1 d . C .
O1 O 0.4964(2) 0.29495(11) 0.41116(11) 0.0408(5) Uani 1 1 d . C .
O2 O 0.1669(6) 0.2856(6) 0.5044(2) 0.073(2) Uani 0.721(16) 1 d P B 1
O2' O 0.1569(17) 0.3255(14) 0.5088(7) 0.073(2) Uani 0.279(16) 1 d P B 2
O3 O 0.4878(5) 0.42833(18) 0.55314(15) 0.0883(11) Uani 1 1 d . . .
C37 C 0.5152(3) 0.34094(16) 0.36983(14) 0.0340(6) Uani 1 1 d . . .
C38 C 0.5287(3) 0.41030(17) 0.38031(14) 0.0371(7) Uani 1 1 d . C .
C39 C 0.5477(3) 0.45298(18) 0.33365(16) 0.0431(8) Uani 1 1 d . . .
C40 C 0.5559(3) 0.42902(19) 0.27592(15) 0.0414(8) Uani 1 1 d . C .
C41 C 0.5421(3) 0.36046(17) 0.26770(15) 0.0375(7) Uani 1 1 d . . .
C42 C 0.5197(3) 0.31743(17) 0.31191(15) 0.0372(7) Uani 1 1 d . C .
S1 S 0.54715(19) 0.21768(10) 0.54460(8) 0.0655(5) Uani 0.800(3) 1 d P C 1
S2 S 0.7804(2) 0.19395(12) 0.63732(10) 0.1006(7) Uani 0.800(3) 1 d PU C 1
C43 C 0.6912(8) 0.2340(3) 0.5711(3) 0.0678(17) Uani 0.800(3) 1 d PDU C 1
C44 C 0.7848(9) 0.2772(5) 0.5532(3) 0.086(2) Uani 0.800(3) 1 d PDU C 1
H44A H 0.7693 0.3067 0.5204 0.103 Uiso 0.800(3) 1 calc PR C 1
C45 C 0.9092(9) 0.2738(5) 0.5889(4) 0.110(3) Uani 0.800(3) 1 d PDU C 1
H45A H 0.9838 0.3012 0.5806 0.132 Uiso 0.800(3) 1 calc PR C 1
C46 C 0.9177(6) 0.2316(4) 0.6334(4) 0.0836(19) Uani 0.800(3) 1 d PDU C 1
H46A H 0.9962 0.2249 0.6596 0.100 Uiso 0.800(3) 1 calc PR C 1
S1' S 0.4957(8) 0.2414(4) 0.5391(4) 0.0655(5) Uani 0.200(3) 1 d P C 2
S2' S 0.6728(9) 0.1887(5) 0.6120(4) 0.1006(7) Uani 0.200(3) 1 d PDU C 2
C43' C 0.635(3) 0.2424(12) 0.5598(10) 0.0678(17) Uani 0.200(3) 1 d PDU C 2
C44' C 0.737(3) 0.2712(19) 0.5377(15) 0.086(2) Uani 0.200(3) 1 d PDU C 2
H44B H 0.7258 0.3018 0.5055 0.103 Uiso 0.200(3) 1 calc PR C 2
C45' C 0.860(4) 0.2558(18) 0.5624(15) 0.110(3) Uani 0.200(3) 1 d PDU C 2
H45B H 0.9397 0.2787 0.5527 0.132 Uiso 0.200(3) 1 calc PR C 2
C46' C 0.8625(19) 0.2054(15) 0.6020(14) 0.0836(19) Uani 0.200(3) 1 d PDU C 2
H46B H 0.9391 0.1832 0.6205 0.100 Uiso 0.200(3) 1 calc PR C 2
H9 H 0.7687 -0.1636 0.1226 0.100 Uiso 1 1 d . D 2
H10 H 0.9872 -0.1904 0.0951 0.100 Uiso 1 1 d . E 2
H11 H 1.1779 -0.1414 0.1457 0.100 Uiso 1 1 d . F 2
H12 H 1.1508 -0.0679 0.2246 0.100 Uiso 1 1 d . G 2
H14 H 0.8733 0.0608 0.1705 0.100 Uiso 1 1 d . H 2
H15 H 0.7128 0.1404 0.1353 0.100 Uiso 1 1 d . I 2
H16 H 0.5374 0.1707 0.1934 0.100 Uiso 1 1 d . J 2
H17 H 0.5173 0.1216 0.2852 0.100 Uiso 1 1 d . K 2
H18 H 0.6793 0.0432 0.3230 0.100 Uiso 1 1 d . L 2
H26 H 1.3151 0.1789 0.3776 0.100 Uiso 1 1 d . M 2
H27 H 1.5145 0.1596 0.4376 0.100 Uiso 1 1 d . N 2
H28 H 1.5886 0.0512 0.4572 0.100 Uiso 1 1 d . O 2
H29 H 1.4674 -0.0386 0.4163 0.100 Uiso 1 1 d . P 2
H30 H 1.2694 -0.0205 0.3540 0.100 Uiso 1 1 d . Q 2
H32 H 1.2130 0.2290 0.2878 0.100 Uiso 1 1 d . R 2
H33 H 1.2987 0.2847 0.2065 0.100 Uiso 1 1 d . S 2
H34 H 1.3122 0.2297 0.1163 0.100 Uiso 1 1 d . T 2
H35 H 1.2512 0.1178 0.1071 0.100 Uiso 1 1 d . U 2
H36 H 1.1716 0.0604 0.1883 0.100 Uiso 1 1 d . V 2
H38 H 0.5268 0.4292 0.4187 0.100 Uiso 1 1 d . W 2
H39 H 0.5594 0.5010 0.3396 0.100 Uiso 1 1 d . X 2
H40 H 0.5738 0.4591 0.2421 0.100 Uiso 1 1 d . Y 2
H41 H 0.5530 0.3442 0.2275 0.100 Uiso 1 1 d . Z 2
H42 H 0.5099 0.2722 0.3022 0.100 Uiso 1 1 d . A 2

loop_
_atom_site_aniso_label
_atom_site_aniso_U_11
_atom_site_aniso_U_22
_atom_site_aniso_U_33
_atom_site_aniso_U_23
_atom_site_aniso_U_13
_atom_site_aniso_U_12
P1 0.0235(3) 0.0254(3) 0.0237(3) 0.0013(2) -0.0025(3) -0.0042(2)
P2 0.0190(3) 0.0219(3) 0.0293(4) 0.0021(3) -0.0024(3) -0.0005(2)
N1 0.0237(11) 0.0256(12) 0.0378(13) 0.0032(9) -0.0071(10) -0.0030(9)
C1 0.021(5) 0.030(2) 0.023(2) -0.0023(16) 0.009(3) -0.007(3)
C2 0.045(4) 0.050(4) 0.022(2) 0.006(2) -0.002(3) -0.019(3)
C3 0.067(6) 0.081(6) 0.037(3) 0.007(3) 0.002(4) -0.032(5)
C4 0.061(6) 0.066(5) 0.032(3) 0.005(3) 0.018(4) -0.016(4)
C5 0.025(5) 0.032(4) 0.060(6) -0.001(3) 0.020(5) -0.001(4)
C6 0.042(4) 0.021(6) 0.029(6) 0.010(4) 0.014(4) -0.005(4)
C1' 0.021(5) 0.030(2) 0.023(2) -0.0023(16) 0.009(3) -0.007(3)
C2' 0.076(14) 0.044(9) 0.035(6) 0.011(6) -0.015(8) -0.032(8)
C3' 0.12(2) 0.069(11) 0.016(5) 0.015(6) -0.013(8) -0.062(12)
C4' 0.050(9) 0.025(5) 0.026(5) 0.007(4) 0.006(6) -0.009(5)
C5' 0.011(7) 0.027(5) 0.036(6) 0.002(4) 0.013(7) 0.005(7)
C6' 0.037(7) 0.010(8) 0.018(9) 0.008(7) 0.005(7) -0.006(6)
C7 0.0221(12) 0.0228(12) 0.0278(13) 0.0012(10) -0.0035(10) 0.0003(9)
C8 0.0197(12) 0.0336(14) 0.0286(13) -0.0016(11) -0.0005(10) -0.0005(10)
C9 0.0241(13) 0.0370(15) 0.0290(14) -0.0059(11) -0.0032(11) 0.0015(11)
C10 0.0327(15) 0.0340(16) 0.0409(17) -0.0066(13) 0.0007(13) 0.0045(12)
C11 0.0220(14) 0.0371(17) 0.062(2) -0.0092(15) 0.0025(14) 0.0051(12)
C12 0.0207(13) 0.0281(14) 0.0504(18) -0.0048(12) -0.0040(12) 0.0015(10)
C13 0.0188(12) 0.0303(14) 0.0318(14) -0.0059(11) 0.0006(10) -0.0013(10)
C14 0.0356(16) 0.0466(18) 0.0301(15) 0.0021(13) -0.0029(12) 0.0118(13)
C15 0.056(2) 0.057(2) 0.048(2) -0.0019(17) -0.0169(17) 0.0246(18)
C16 0.0364(19) 0.054(2) 0.088(3) -0.020(2) -0.021(2) 0.0203(16)
C17 0.0221(16) 0.046(2) 0.099(3) -0.029(2) 0.0128(18) -0.0019(14)
C18 0.0326(16) 0.0316(16) 0.058(2) -0.0147(14) 0.0181(14) -0.0073(12)
C19 0.021(3) 0.023(3) 0.016(5) 0.005(4) 0.010(4) -0.002(2)
C20 0.024(3) 0.022(3) 0.030(3) -0.003(2) -0.001(3) 0.0027(19)
C21 0.026(3) 0.027(3) 0.040(4) -0.004(3) -0.001(3) 0.0010(19)
C22 0.027(3) 0.032(3) 0.040(5) -0.009(5) 0.009(5) 0.000(2)
C23 0.045(4) 0.040(3) 0.034(3) 0.000(3) 0.021(3) -0.001(3)
C24 0.028(4) 0.034(2) 0.031(4) 0.005(3) 0.009(2) 0.005(2)
C19' 0.025(5) 0.021(4) 0.019(9) 0.015(7) 0.010(8) 0.000(3)
C20' 0.035(6) 0.029(5) 0.036(6) -0.003(5) -0.005(5) -0.004(4)
C21' 0.026(6) 0.025(5) 0.040(9) -0.012(8) -0.010(8) 0.003(4)
C22' 0.019(4) 0.030(5) 0.064(9) -0.013(6) 0.010(5) -0.001(4)
C23' 0.046(6) 0.030(5) 0.047(6) 0.000(4) 0.026(5) -0.006(4)
C24' 0.028(4) 0.034(2) 0.031(4) 0.005(3) 0.009(2) 0.005(2)
C25 0.0192(12) 0.0322(14) 0.0206(12) 0.0010(10) 0.0028(9) -0.0014(10)
C26 0.0408(18) 0.0447(18) 0.0363(16) 0.0045(14) -0.0098(13) -0.0141(14)
C27 0.049(2) 0.069(3) 0.054(2) 0.0127(19) -0.0233(18) -0.0250(19)
C28 0.0239(15) 0.086(3) 0.0320(16) 0.0103(17) -0.0056(12) -0.0039(16)
C29 0.0336(17) 0.063(2) 0.0326(16) 0.0046(15) -0.0006(13) 0.0187(15)
C30 0.0321(15) 0.0422(17) 0.0326(15) -0.0021(13) -0.0074(12) 0.0090(12)
C31 0.0286(14) 0.0287(14) 0.0317(14) 0.0048(11) -0.0082(11) -0.0035(11)
C32 0.064(2) 0.0302(15) 0.0297(15) 0.0063(12) -0.0133(15) -0.0123(14)
C33 0.066(2) 0.0366(17) 0.0349(17) 0.0113(13) -0.0131(16) -0.0163(16)
C34 0.0428(18) 0.0463(19) 0.0347(16) 0.0134(14) -0.0054(14) -0.0093(14)
C35 0.0433(18) 0.050(2) 0.0356(17) 0.0017(14) 0.0079(14) -0.0022(15)
C36 0.0311(15) 0.0328(15) 0.0385(16) -0.0005(12) 0.0030(12) -0.0020(12)
Fe1 0.0456(3) 0.0534(3) 0.0303(3) 0.0075(2) -0.0019(2) -0.0079(2)
N2 0.049(2) 0.126(3) 0.0309(16) 0.0196(18) -0.0009(14) -0.017(2)
N3 0.080(2) 0.057(2) 0.0378(16) 0.0006(15) 0.0075(16) -0.0031(17)
O1 0.0405(13) 0.0327(11) 0.0491(13) 0.0177(10) 0.0013(10) -0.0012(9)
O2 0.048(2) 0.127(7) 0.044(2) 0.011(4) 0.0066(16) -0.012(4)
O2' 0.048(2) 0.127(7) 0.044(2) 0.011(4) 0.0066(16) -0.012(4)
O3 0.138(3) 0.071(2) 0.0562(19) -0.0211(17) 0.013(2) -0.006(2)
C37 0.0227(13) 0.0396(16) 0.0392(16) -0.0027(13) -0.0004(12) 0.0018(11)
C38 0.0287(15) 0.0468(18) 0.0357(16) 0.0039(13) 0.0017(12) -0.0058(13)
C39 0.0332(17) 0.0447(19) 0.051(2) 0.0033(15) 0.0029(14) -0.0037(13)
C40 0.0228(14) 0.060(2) 0.0413(18) 0.0175(15) 0.0048(12) 0.0031(13)
C41 0.0179(13) 0.0494(19) 0.0454(18) -0.0028(14) 0.0036(12) 0.0044(12)
C42 0.0253(14) 0.0447(18) 0.0411(17) -0.0020(14) -0.0015(12) 0.0060(12)
S1 0.0552(10) 0.0750(12) 0.0646(8) 0.0088(8) -0.0067(8) -0.0186(8)
S2 0.0868(13) 0.1108(15) 0.0997(14) -0.0036(11) -0.0259(11) 0.0081(11)
C43 0.109(5) 0.052(3) 0.044(3) -0.002(2) 0.019(3) 0.022(3)
C44 0.112(5) 0.088(4) 0.062(4) -0.005(3) 0.028(4) 0.009(4)
C45 0.090(5) 0.128(5) 0.119(6) -0.013(5) 0.051(4) 0.003(4)
C46 0.049(3) 0.109(4) 0.092(4) -0.008(4) -0.004(3) 0.019(3)
S1' 0.0552(10) 0.0750(12) 0.0646(8) 0.0088(8) -0.0067(8) -0.0186(8)
S2' 0.0868(13) 0.1108(15) 0.0997(14) -0.0036(11) -0.0259(11) 0.0081(11)
C43' 0.109(5) 0.052(3) 0.044(3) -0.002(2) 0.019(3) 0.022(3)
C44' 0.112(5) 0.088(4) 0.062(4) -0.005(3) 0.028(4) 0.009(4)
C45' 0.090(5) 0.128(5) 0.119(6) -0.013(5) 0.051(4) 0.003(4)
C46' 0.049(3) 0.109(4) 0.092(4) -0.008(4) -0.004(3) 0.019(3)

loop_
_atom_type_symbol
_atom_type_description
_atom_type_scat_dispersion_real
_atom_type_scat_dispersion_imag
_atom_type_scat_source
C C 0.0033 0.0016 'International Tables Vol C Tables 4.2.6.8 and 6.1.1.4'
H H 0.0000 0.0000 'International Tables Vol C Tables 4.2.6.8 and 6.1.1.4'
N N 0.0061 0.0033 'International Tables Vol C Tables 4.2.6.8 and 6.1.1.4'
O O 0.0106 0.0060 'International Tables Vol C Tables 4.2.6.8 and 6.1.1.4'
P P 0.1023 0.0942 'International Tables Vol C Tables 4.2.6.8 and 6.1.1.4'
S S 0.1246 0.1234 'International Tables Vol C Tables 4.2.6.8 and 6.1.1.4'
Fe Fe 0.3463 0.8444 'International Tables Vol C Tables 4.2.6.8 and 6.1.1.4'

loop_
_geom_angle_atom_site_label_1
_geom_angle_atom_site_label_2
_geom_angle_atom_site_label_3
_geom_angle
_geom_angle_site_symmetry_1
_geom_angle_site_symmetry_3
_geom_angle_publ_flag
N1 P1 C1 108.4(4) . . ?
N1 P1 C7 106.64(13) . . ?
C1 P1 C7 108.9(4) . . ?
N1 P1 C13 115.26(13) . . ?
C1 P1 C13 111.0(4) . . ?
C7 P1 C13 106.42(12) . . ?
N1 P1 C1' 115.2(7) . . ?
C1 P1 C1' 10.9(8) . . ?
C7 P1 C1' 112.9(8) . . ?
C13 P1 C1' 100.1(6) . . ?
N1 P2 C19 114.6(5) . . ?
N1 P2 C31 110.87(13) . . ?
C19 P2 C31 103.8(3) . . ?
N1 P2 C25 107.77(12) . . ?
C19 P2 C25 112.5(4) . . ?
C31 P2 C25 107.03(12) . . ?
N1 P2 C19' 113.2(7) . . ?
C19 P2 C19' 11.9(6) . . ?
C31 P2 C19' 114.3(5) . . ?
C25 P2 C19' 102.9(7) . . ?
P1 N1 P2 138.02(17) . . ?
C2 C1 C6 121.6(10) . . ?
C2 C1 P1 121.4(7) . . ?
C6 C1 P1 116.8(10) . . ?
C3 C2 C1 122.8(7) . . ?
C3 C2 H2A 118.6 . . ?
C1 C2 H2A 118.6 . . ?
C4 C3 C2 119.4(8) . . ?
C4 C3 H3A 120.3 . . ?
C2 C3 H3A 120.3 . . ?
C3 C4 C5 119.8(9) . . ?
C3 C4 H4A 120.1 . . ?
C5 C4 H4A 120.1 . . ?
C4 C5 C6 123.7(13) . . ?
C4 C5 H5A 118.2 . . ?
C6 C5 H5A 118.2 . . ?
C1 C6 C5 112.4(16) . . ?
C1 C6 H6A 123.8 . . ?
C5 C6 H6A 123.8 . . ?
C6' C1' C2' 114(2) . . ?
C6' C1' P1 129(2) . . ?
C2' C1' P1 115.7(15) . . ?
C1' C2' C3' 117.2(15) . . ?
C1' C2' H2'A 121.4 . . ?
C3' C2' H2'A 121.4 . . ?
C4' C3' C2' 120.0(12) . . ?
C4' C3' H3'A 120.0 . . ?
C2' C3' H3'A 120.0 . . ?
C5' C4' C3' 121.3(15) . . ?
C5' C4' H4'A 119.3 . . ?
C3' C4' H4'A 119.3 . . ?
C6' C5' C4' 112(2) . . ?
C6' C5' H5'A 123.9 . . ?
C4' C5' H5'A 123.9 . . ?
C5' C6' C1' 131(3) . . ?
C5' C6' H6'A 114.6 . . ?
C1' C6' H6'A 114.6 . . ?
C12 C7 C8 119.8(3) . . ?
C12 C7 P1 119.3(2) . . ?
C8 C7 P1 120.9(2) . . ?
C9 C8 C7 119.7(3) . . ?
C9 C8 H8A 120.1 . . ?
C7 C8 H8A 120.1 . . ?
C8 C9 C10 120.3(3) . . ?
C8 C9 H9 121.1 . . ?
C10 C9 H9 118.6 . . ?
C11 C10 C9 119.9(3) . . ?
C11 C10 H10 118.1 . . ?
C9 C10 H10 122.0 . . ?
C12 C11 C10 120.4(3) . . ?
C12 C11 H11 118.9 . . ?
C10 C11 H11 120.7 . . ?
C11 C12 C7 120.0(3) . . ?
C11 C12 H12 119.0 . . ?
C7 C12 H12 121.0 . . ?
C14 C13 C18 120.0(3) . . ?
C14 C13 P1 117.3(2) . . ?
C18 C13 P1 122.6(2) . . ?
C13 C14 C15 119.6(3) . . ?
C13 C14 H14 121.2 . . ?
C15 C14 H14 119.2 . . ?
C16 C15 C14 119.7(4) . . ?
C16 C15 H15 121.5 . . ?
C14 C15 H15 118.8 . . ?
C17 C16 C15 120.8(3) . . ?
C17 C16 H16 122.8 . . ?
C15 C16 H16 116.4 . . ?
C16 C17 C18 120.6(3) . . ?
C16 C17 H17 117.6 . . ?
C18 C17 H17 121.8 . . ?
C17 C18 C13 119.4(3) . . ?
C17 C18 H18 122.2 . . ?
C13 C18 H18 118.3 . . ?
C20 C19 C24 118.7(11) . . ?
C20 C19 P2 122.1(6) . . ?
C24 C19 P2 117.6(8) . . ?
C19 C20 C21 121.2(7) . . ?
C19 C20 H20A 119.4 . . ?
C21 C20 H20A 119.4 . . ?
C22 C21 C20 119.2(7) . . ?
C22 C21 H21A 120.4 . . ?
C20 C21 H21A 120.4 . . ?
C23 C22 C21 121.4(8) . . ?
C23 C22 H22A 119.3 . . ?
C21 C22 H22A 119.3 . . ?
C22 C23 C24 119.7(6) . . ?
C22 C23 H23A 120.1 . . ?
C24 C23 H23A 120.1 . . ?
C19 C24 C23 119.8(8) . . ?
C19 C24 H24A 120.1 . . ?
C23 C24 H24A 120.1 . . ?
C24' C19' C20' 120.5(16) . . ?
C24' C19' P2 122.2(15) . . ?
C20' C19' P2 117.2(10) . . ?
C21' C20' C19' 120.3(12) . . ?
C21' C20' H20B 119.9 . . ?
C19' C20' H20B 119.9 . . ?
C22' C21' C20' 119.4(11) . . ?
C22' C21' H21B 120.3 . . ?
C20' C21' H21B 120.3 . . ?
C21' C22' C23' 120.7(11) . . ?
C21' C22' H22B 119.7 . . ?
C23' C22' H22B 119.7 . . ?
C24' C23' C22' 120.4(11) . . ?
C24' C23' H23B 119.8 . . ?
C22' C23' H23B 119.8 . . ?
C23' C24' C19' 118.2(13) . . ?
C23' C24' H24B 120.9 . . ?
C19' C24' H24B 120.9 . . ?
C30 C25 C26 119.5(3) . . ?
C30 C25 P2 119.5(2) . . ?
C26 C25 P2 120.9(2) . . ?
C27 C26 C25 119.4(3) . . ?
C27 C26 H26 119.4 . . ?
C25 C26 H26 121.1 . . ?
C28 C27 C26 120.8(3) . . ?
C28 C27 H27 120.3 . . ?
C26 C27 H27 118.8 . . ?
C29 C28 C27 120.2(3) . . ?
C29 C28 H28 121.1 . . ?
C27 C28 H28 118.6 . . ?
C28 C29 C30 120.6(3) . . ?
C28 C29 H29 118.9 . . ?
C30 C29 H29 120.4 . . ?
C25 C30 C29 119.5(3) . . ?
C25 C30 H30 119.7 . . ?
C29 C30 H30 120.7 . . ?
C36 C31 C32 119.3(3) . . ?
C36 C31 P2 120.2(2) . . ?
C32 C31 P2 120.4(2) . . ?
C33 C32 C31 119.7(3) . . ?
C33 C32 H32 117.5 . . ?
C31 C32 H32 122.7 . . ?
C34 C33 C32 120.2(3) . . ?
C34 C33 H33 117.6 . . ?
C32 C33 H33 122.1 . . ?
C35 C34 C33 120.3(3) . . ?
C35 C34 H34 120.4 . . ?
C33 C34 H34 119.2 . . ?
C34 C35 C36 120.3(3) . . ?
C34 C35 H35 117.5 . . ?
C36 C35 H35 122.2 . . ?
C31 C36 C35 120.1(3) . . ?
C31 C36 H36 122.1 . . ?
C35 C36 H36 117.8 . . ?
N3 Fe1 N2 111.9(2) . . ?
N3 Fe1 S1' 109.2(3) . . ?
N2 Fe1 S1' 95.5(3) . . ?
N3 Fe1 O1 115.54(13) . . ?
N2 Fe1 O1 108.19(14) . . ?
S1' Fe1 O1 114.8(3) . . ?
N3 Fe1 S1 110.55(13) . . ?
N2 Fe1 S1 104.30(15) . . ?
S1' Fe1 S1 10.7(3) . . ?
O1 Fe1 S1 105.58(8) . . ?
O2 N2 O2' 33.6(7) . . ?
O2 N2 Fe1 167.3(6) . . ?
O2' N2 Fe1 137.1(10) . . ?
O3 N3 Fe1 164.3(4) . . ?
C37 O1 Fe1 130.4(2) . . ?
O1 C37 C42 115.8(3) . . ?
O1 C37 C38 125.5(3) . . ?
C42 C37 C38 118.7(3) . . ?
C39 C38 C37 120.0(3) . . ?
C39 C38 H38 117.4 . . ?
C37 C38 H38 122.6 . . ?
C38 C39 C40 121.1(3) . . ?
C38 C39 H39 122.0 . . ?
C40 C39 H39 116.9 . . ?
C39 C40 C41 116.9(3) . . ?
C39 C40 H40 121.9 . . ?
C41 C40 H40 121.2 . . ?
C42 C41 C40 123.6(3) . . ?
C42 C41 H41 120.4 . . ?
C40 C41 H41 116.0 . . ?
C41 C42 C37 119.5(3) . . ?
C41 C42 H42 117.9 . . ?
C37 C42 H42 122.6 . . ?
C43 S1 Fe1 113.2(2) . . ?
C46 S2 C43 96.3(4) . . ?
C44 C43 S1 131.0(6) . . ?
C44 C43 S2 102.8(6) . . ?
S1 C43 S2 126.2(4) . . ?
C43 C44 C45 112.6(8) . . ?
C43 C44 H44A 123.7 . . ?
C45 C44 H44A 123.7 . . ?
C46 C45 C44 118.0(8) . . ?
C46 C45 H45A 121.0 . . ?
C44 C45 H45A 121.0 . . ?
C45 C46 S2 110.3(6) . . ?
C45 C46 H46A 124.9 . . ?
S2 C46 H46A 124.9 . . ?
C43' S1' Fe1 115.1(10) . . ?
C43' S2' C46' 88.7(16) . . ?
C44' C43' S1' 130(2) . . ?
C44' C43' S2' 115(3) . . ?
S1' C43' S2' 113(2) . . ?
C43' C44' C45' 117(4) . . ?
C43' C44' H44B 121.5 . . ?
C45' C44' H44B 121.7 . . ?
C44' C45' C46' 115(3) . . ?
C44' C45' H45B 122.6 . . ?
C46' C45' H45B 122.4 . . ?
C45' C46' S2' 104(2) . . ?
C45' C46' H46B 128.3 . . ?
S2' C46' H46B 128.1 . . ?

loop_
_geom_bond_atom_site_label_1
_geom_bond_atom_site_label_2
_geom_bond_distance
_geom_bond_site_symmetry_2
_geom_bond_publ_flag
P1 N1 1.580(2) . ?
P1 C1 1.745(11) . ?
P1 C7 1.791(3) . ?
P1 C13 1.798(3) . ?
P1 C1' 1.93(2) . ?
P2 N1 1.582(2) . ?
P2 C19 1.737(14) . ?
P2 C31 1.797(3) . ?
P2 C25 1.797(3) . ?
P2 C19' 1.92(2) . ?
C1 C2 1.410(12) . ?
C1 C6 1.43(3) . ?
C2 C3 1.380(10) . ?
C2 H2A 0.9500 . ?
C3 C4 1.380(11) . ?
C3 H3A 0.9500 . ?
C4 C5 1.393(16) . ?
C4 H4A 0.9500 . ?
C5 C6 1.49(2) . ?
C5 H5A 0.9500 . ?
C6 H6A 0.9500 . ?
C1' C6' 1.34(4) . ?
C1' C2' 1.36(3) . ?
C2' C3' 1.38(2) . ?
C2' H2'A 0.9500 . ?
C3' C4' 1.37(2) . ?
C3' H3'A 0.9500 . ?
C4' C5' 1.34(3) . ?
C4' H4'A 0.9500 . ?
C5' C6' 1.25(4) . ?
C5' H5'A 0.9500 . ?
C6' H6'A 0.9500 . ?
C7 C12 1.399(4) . ?
C7 C8 1.400(4) . ?
C8 C9 1.388(4) . ?
C8 H8A 0.9500 . ?
C9 C10 1.396(4) . ?
C9 H9 0.9302 . ?
C10 C11 1.388(4) . ?
C10 H10 0.9664 . ?
C11 C12 1.384(4) . ?
C11 H11 0.9931 . ?
C12 H12 0.9811 . ?
C13 C14 1.388(4) . ?
C13 C18 1.394(4) . ?
C14 C15 1.389(4) . ?
C14 H14 0.9908 . ?
C15 C16 1.380(6) . ?
C15 H15 0.9928 . ?
C16 C17 1.362(7) . ?
C16 H16 0.9651 . ?
C17 C18 1.381(5) . ?
C17 H17 0.9203 . ?
C18 H18 0.9280 . ?
C19 C20 1.387(14) . ?
C19 C24 1.401(8) . ?
C20 C21 1.389(10) . ?
C20 H20A 0.9500 . ?
C21 C22 1.382(10) . ?
C21 H21A 0.9500 . ?
C22 C23 1.361(12) . ?
C22 H22A 0.9500 . ?
C23 C24 1.410(9) . ?
C23 H23A 0.9500 . ?
C24 H24A 0.9500 . ?
C19' C24' 1.394(15) . ?
C19' C20' 1.40(3) . ?
C20' C21' 1.379(18) . ?
C20' H20B 0.9500 . ?
C21' C22' 1.365(17) . ?
C21' H21B 0.9500 . ?
C22' C23' 1.415(17) . ?
C22' H22B 0.9500 . ?
C23' C24' 1.381(15) . ?
C23' H23B 0.9500 . ?
C24' H24B 0.9500 . ?
C25 C30 1.391(4) . ?
C25 C26 1.392(4) . ?
C26 C27 1.391(5) . ?
C26 H26 0.9680 . ?
C27 C28 1.367(6) . ?
C27 H27 0.9871 . ?
C28 C29 1.360(5) . ?
C28 H28 0.9686 . ?
C29 C30 1.400(4) . ?
C29 H29 0.9478 . ?
C30 H30 0.9310 . ?
C31 C36 1.386(4) . ?
C31 C32 1.396(4) . ?
C32 C33 1.394(5) . ?
C32 H32 0.9406 . ?
C33 C34 1.373(5) . ?
C33 H33 0.9907 . ?
C34 C35 1.373(5) . ?
C34 H34 1.0029 . ?
C35 C36 1.390(4) . ?
C35 H35 0.9757 . ?
C36 H36 0.9302 . ?
Fe1 N3 1.683(4) . ?
Fe1 N2 1.686(4) . ?
Fe1 S1' 1.688(8) . ?
Fe1 O1 1.960(3) . ?
Fe1 S1 2.286(2) . ?
N2 O2 1.144(6) . ?
N2 O2' 1.46(2) . ?
N3 O3 1.185(5) . ?
O1 C37 1.333(4) . ?
C37 C42 1.391(4) . ?
C37 C38 1.417(5) . ?
C38 C39 1.379(5) . ?
C38 H38 0.9443 . ?
C39 C40 1.394(5) . ?
C39 H39 0.9786 . ?
C40 C41 1.394(5) . ?
C40 H40 0.9981 . ?
C41 C42 1.348(5) . ?
C41 H41 0.9747 . ?
C42 H42 0.9371 . ?
S1 C43 1.541(8) . ?
S2 C46 1.563(8) . ?
S2 C43 1.861(7) . ?
C43 C44 1.351(10) . ?
C44 C45 1.423(11) . ?
C44 H44A 0.9500 . ?
C45 C46 1.311(10) . ?
C45 H45A 0.9500 . ?
C46 H46A 0.9500 . ?
S1' C43' 1.42(3) . ?
S2' C43' 1.620(17) . ?
S2' C46' 1.935(17) . ?
C43' C44' 1.30(2) . ?
C44' C45' 1.33(2) . ?
C44' H44B 0.9500 . ?
C45' C46' 1.349(19) . ?
C45' H45B 0.9500 . ?
C46' H46B 0.9500 . ?
